data_4034106
loop_
_publ_author_name
'Li, Ming'
'Wang, Jia-Hui'
'Li, Wei'
'Lin, Cheng-Dong'
'Zhang, Lin-Bao'
'Wen, Li-Rong'

_publ_section_title
;
 N-Phenoxyamides as Multitasking Reagents: Base-Controlled Selective
 Construction of Benzofurans or Dihydrobenzofuro[2,3- d]oxazoles.
;
_journal_issue 13
_journal_name_full 'The Journal of organic chemistry'
_journal_page_first 8523
_journal_page_last 8530
_journal_paper_doi 10.1021/acs.joc.9b00858
_journal_volume 84
_journal_year 2019
_chemical_formula_moiety 'C15 H11 N O2'
_chemical_formula_sum 'C15 H11 N O2'
_chemical_formula_weight 237.25
_space_group_crystal_system orthorhombic
_space_group_IT_number 61
_space_group_name_Hall '-P 2ac 2ab'
_space_group_name_H-M_alt 'P b c a'
_atom_sites_solution_hydrogens geom
_atom_sites_solution_primary dual
_audit_creation_date 2018-08-31
_audit_creation_method
;
Olex2 1.2
(compiled 2018.05.29 svn.r3508 for OlexSys, GUI svn.r5506)
;
_audit_update_record
;
????
;
_cell_angle_alpha 90
_cell_angle_beta 90
_cell_angle_gamma 90
_cell_formula_units_Z 8
_cell_length_a 11.188(3)
_cell_length_b 7.6803(19)
_cell_length_c 26.991(7)
_cell_measurement_reflns_used 7044
_cell_measurement_temperature 173(2)
_cell_measurement_theta_max 27.4848
_cell_measurement_theta_min 0.7544
_cell_volume 2319.3(10)
_computing_cell_refinement 'CrystalClear (Rigaku Inc., 2007)'
_computing_data_collection 'CrystalClear (Rigaku Inc., 2007)'
_computing_data_reduction 'CrystalClear (Rigaku Inc., 2007)'
_computing_molecular_graphics 'Olex2 (Dolomanov et al., 2009)'
_computing_publication_material 'CIFTAB (Sheldrick, 2014)'
_computing_structure_refinement 'ShelXL (Sheldrick, 2015)'
_computing_structure_solution 'ShelXT (Sheldrick, 2015)'
_diffrn_ambient_temperature 173.15
_diffrn_measured_fraction_theta_full 0.996
_diffrn_measured_fraction_theta_max 0.995
_diffrn_measurement_device_type 'MM007-HF CCD(Saturn 724+)'
_diffrn_measurement_method '\w scans at fixed \c = 45\%'
_diffrn_radiation_monochromator Confocal
_diffrn_radiation_type MoK\a
_diffrn_radiation_wavelength 0.71073
_diffrn_reflns_av_R_equivalents 0.0469
_diffrn_reflns_av_unetI/netI 0.0283
_diffrn_reflns_Laue_measured_fraction_full 0.996
_diffrn_reflns_Laue_measured_fraction_max 0.995
_diffrn_reflns_limit_h_max 10
_diffrn_reflns_limit_h_min -14
_diffrn_reflns_limit_k_max 9
_diffrn_reflns_limit_k_min -9
_diffrn_reflns_limit_l_max 35
_diffrn_reflns_limit_l_min -34
_diffrn_reflns_number 14706
_diffrn_reflns_point_group_measured_fraction_full 0.996
_diffrn_reflns_point_group_measured_fraction_max 0.995
_diffrn_reflns_theta_full 25.242
_diffrn_reflns_theta_max 27.489
_diffrn_reflns_theta_min 3.019
_diffrn_source 'Rotating Anode'
_exptl_absorpt_coefficient_mu 0.091
_exptl_absorpt_correction_T_max 1.00000
_exptl_absorpt_correction_T_min 0.80999
_exptl_absorpt_correction_type multi-scan
_exptl_absorpt_process_details 'CrystalClear (Rigaku Inc., 2007)'
_exptl_crystal_colour colorless
_exptl_crystal_density_diffrn 1.359
_exptl_crystal_description block
_exptl_crystal_F_000 992
_exptl_crystal_size_max 0.624
_exptl_crystal_size_mid 0.571
_exptl_crystal_size_min 0.212
_refine_diff_density_max 0.265
_refine_diff_density_min -0.179
_refine_diff_density_rms 0.036
_refine_ls_extinction_method none
_refine_ls_goodness_of_fit_ref 1.236
_refine_ls_hydrogen_treatment constr
_refine_ls_matrix_type full
_refine_ls_number_parameters 163
_refine_ls_number_reflns 2647
_refine_ls_number_restraints 0
_refine_ls_restrained_S_all 1.236
_refine_ls_R_factor_all 0.0524
_refine_ls_R_factor_gt 0.0511
_refine_ls_shift/su_max 0.001
_refine_ls_shift/su_mean 0.000
_refine_ls_structure_factor_coef Fsqd
_refine_ls_weighting_details 'w=1/[\s^2^(Fo^2^)+(0.0267P)^2^+1.1360P] where P=(Fo^2^+2Fc^2^)/3'
_refine_ls_weighting_scheme calc
_refine_ls_wR_factor_gt 0.1059
_refine_ls_wR_factor_ref 0.1065
_reflns_Friedel_coverage 0.000
_reflns_number_gt 2597
_reflns_number_total 2647
_reflns_threshold_expression 'I > 2\s(I)'
_cod_data_source_file jo9b00858_si_002.cif
_cod_data_source_block a
_cod_original_cell_volume 2319.2(10)
_cod_database_code 4034106
_shelx_shelxl_version_number 2016/6
_shelx_space_group_comment
;
The symmetry employed for this shelxl refinement is uniquely defined
by the following loop, which should always be used as a source of
symmetry information in preference to the above space-group names.
They are only intended as comments.
;
_shelx_estimated_absorpt_t_max 0.981
_shelx_estimated_absorpt_t_min 0.945
_olex2_refinement_description
;
1. Fixed Uiso
 At 1.2 times of:
  All C(H) groups
2.a Ternary CH refined with riding coordinates:
 C7(H7), C8(H8)
2.b Aromatic/amide H refined with riding coordinates:
 C2(H2), C3(H3), C4(H4), C5(H5), C11(H11), C12(H12), C13(H13), C14(H14),
 C15(H15)
;
_olex2_submission_special_instructions 'No special instructions were received'

loop_
_space_group_symop_operation_xyz
'x, y, z'
'-x+1/2, -y, z+1/2'
'-x, y+1/2, -z+1/2'
'x+1/2, -y+1/2, -z'
'-x, -y, -z'
'x-1/2, y, -z-1/2'
'x, -y-1/2, z-1/2'
'-x-1/2, y-1/2, z'

loop_
_atom_site_label
_atom_site_type_symbol
_atom_site_fract_x
_atom_site_fract_y
_atom_site_fract_z
_atom_site_U_iso_or_equiv
_atom_site_adp_type
_atom_site_occupancy
_atom_site_site_symmetry_order
_atom_site_calc_flag
_atom_site_refinement_flags_posn
O1 O 0.67506(9) 0.32951(15) 0.67874(4) 0.0308(3) Uani 1 1 d .
O2 O 0.55287(10) 0.14392(14) 0.57705(4) 0.0289(3) Uani 1 1 d .
N1 N 0.71917(11) 0.30410(17) 0.59249(4) 0.0268(3) Uani 1 1 d .
C1 C 0.55536(14) 0.32291(19) 0.68960(5) 0.0257(3) Uani 1 1 d .
C2 C 0.50078(16) 0.4291(2) 0.72428(6) 0.0330(4) Uani 1 1 d .
H2 H 0.544606 0.514358 0.742182 0.040 Uiso 1 1 calc R
C3 C 0.37915(16) 0.4055(2) 0.73172(6) 0.0370(4) Uani 1 1 d .
H3 H 0.338825 0.475560 0.755434 0.044 Uiso 1 1 calc R
C4 C 0.31511(15) 0.2817(2) 0.70526(6) 0.0360(4) Uani 1 1 d .
H4 H 0.231748 0.268958 0.710881 0.043 Uiso 1 1 calc R
C5 C 0.37174(14) 0.1764(2) 0.67065(6) 0.0302(3) Uani 1 1 d .
H5 H 0.328028 0.091559 0.652557 0.036 Uiso 1 1 calc R
C6 C 0.49328(14) 0.19773(19) 0.66307(5) 0.0247(3) Uani 1 1 d .
C7 C 0.57901(14) 0.1089(2) 0.62885(5) 0.0274(3) Uani 1 1 d .
H7 H 0.586777 -0.018384 0.635953 0.033 Uiso 1 1 calc R
C8 C 0.69659(14) 0.2093(2) 0.63806(5) 0.0277(3) Uani 1 1 d .
H8 H 0.763756 0.127855 0.645884 0.033 Uiso 1 1 calc R
C9 C 0.63716(13) 0.26033(18) 0.56207(5) 0.0236(3) Uani 1 1 d .
C10 C 0.62521(12) 0.32162(18) 0.51053(5) 0.0232(3) Uani 1 1 d .
C11 C 0.71145(13) 0.4339(2) 0.49112(5) 0.0266(3) Uani 1 1 d .
H11 H 0.776932 0.469773 0.511069 0.032 Uiso 1 1 calc R
C12 C 0.70168(14) 0.4928(2) 0.44296(6) 0.0300(3) Uani 1 1 d .
H12 H 0.760089 0.569935 0.429897 0.036 Uiso 1 1 calc R
C13 C 0.60662(15) 0.4394(2) 0.41362(6) 0.0309(3) Uani 1 1 d .
H13 H 0.600479 0.478856 0.380356 0.037 Uiso 1 1 calc R
C14 C 0.52065(14) 0.3284(2) 0.43287(6) 0.0312(3) Uani 1 1 d .
H14 H 0.455299 0.292824 0.412811 0.037 Uiso 1 1 calc R
C15 C 0.52949(13) 0.2692(2) 0.48118(6) 0.0277(3) Uani 1 1 d .
H15 H 0.470464 0.192986 0.494230 0.033 Uiso 1 1 calc R

loop_
_atom_site_aniso_label
_atom_site_aniso_U_11
_atom_site_aniso_U_22
_atom_site_aniso_U_33
_atom_site_aniso_U_23
_atom_site_aniso_U_13
_atom_site_aniso_U_12
O1 0.0262(6) 0.0401(6) 0.0262(5) -0.0048(5) -0.0015(4) -0.0048(5)
O2 0.0333(6) 0.0297(6) 0.0236(5) -0.0027(4) 0.0024(4) -0.0089(5)
N1 0.0227(6) 0.0313(7) 0.0264(6) 0.0004(5) -0.0006(5) 0.0006(5)
C1 0.0281(7) 0.0277(8) 0.0214(6) 0.0028(6) -0.0009(6) -0.0004(6)
C2 0.0422(9) 0.0315(8) 0.0252(7) -0.0032(6) 0.0006(7) -0.0015(7)
C3 0.0435(10) 0.0369(9) 0.0307(8) 0.0008(7) 0.0100(7) 0.0068(8)
C4 0.0303(8) 0.0420(10) 0.0356(8) 0.0080(7) 0.0060(7) 0.0032(7)
C5 0.0302(8) 0.0328(8) 0.0277(7) 0.0047(6) -0.0020(6) -0.0053(7)
C6 0.0292(8) 0.0239(7) 0.0209(6) 0.0031(5) -0.0005(6) -0.0001(6)
C7 0.0326(8) 0.0252(7) 0.0245(7) 0.0002(6) 0.0008(6) -0.0004(6)
C8 0.0268(8) 0.0293(8) 0.0270(7) 0.0003(6) 0.0002(6) 0.0040(6)
C9 0.0232(7) 0.0211(7) 0.0266(7) -0.0042(6) 0.0040(6) 0.0015(6)
C10 0.0225(7) 0.0219(7) 0.0253(7) -0.0047(5) 0.0026(5) 0.0035(6)
C11 0.0254(7) 0.0268(8) 0.0275(7) -0.0044(6) 0.0009(6) -0.0009(6)
C12 0.0321(8) 0.0280(8) 0.0299(8) 0.0000(6) 0.0060(6) -0.0026(6)
C13 0.0359(8) 0.0310(8) 0.0258(7) -0.0001(6) 0.0002(6) 0.0054(7)
C14 0.0266(8) 0.0356(9) 0.0313(8) -0.0053(7) -0.0053(6) 0.0032(7)
C15 0.0236(7) 0.0281(8) 0.0315(7) -0.0034(6) 0.0021(6) -0.0013(6)

loop_
_atom_type_symbol
_atom_type_description
_atom_type_scat_dispersion_real
_atom_type_scat_dispersion_imag
_atom_type_scat_source
C C 0.0033 0.0016 'International Tables Vol C Tables 4.2.6.8 and 6.1.1.4'
H H 0.0000 0.0000 'International Tables Vol C Tables 4.2.6.8 and 6.1.1.4'
N N 0.0061 0.0033 'International Tables Vol C Tables 4.2.6.8 and 6.1.1.4'
O O 0.0106 0.0060 'International Tables Vol C Tables 4.2.6.8 and 6.1.1.4'

loop_
_geom_angle_atom_site_label_1
_geom_angle_atom_site_label_2
_geom_angle_atom_site_label_3
_geom_angle
C1 O1 C8 107.43(11)
C9 O2 C7 105.54(11)
C9 N1 C8 106.72(13)
O1 C1 C2 123.61(14)
O1 C1 C6 113.87(13)
C2 C1 C6 122.51(15)
C1 C2 H2 121.5
C1 C2 C3 116.99(15)
C3 C2 H2 121.5
C2 C3 H3 119.3
C2 C3 C4 121.41(16)
C4 C3 H3 119.3
C3 C4 H4 119.7
C3 C4 C5 120.64(16)
C5 C4 H4 119.7
C4 C5 H5 120.7
C6 C5 C4 118.59(15)
C6 C5 H5 120.7
C1 C6 C7 108.31(13)
C5 C6 C1 119.86(14)
C5 C6 C7 131.82(14)
O2 C7 C6 112.37(12)
O2 C7 H7 112.5
O2 C7 C8 103.52(11)
C6 C7 H7 112.5
C6 C7 C8 102.65(12)
C8 C7 H7 112.5
O1 C8 C7 107.29(12)
O1 C8 H8 111.2
N1 C8 O1 110.47(12)
N1 C8 C7 105.20(12)
N1 C8 H8 111.2
C7 C8 H8 111.2
O2 C9 C10 115.29(12)
N1 C9 O2 118.69(13)
N1 C9 C10 126.01(14)
C11 C10 C9 119.24(13)
C15 C10 C9 120.96(13)
C15 C10 C11 119.80(14)
C10 C11 H11 120.0
C12 C11 C10 120.06(14)
C12 C11 H11 120.0
C11 C12 H12 120.0
C11 C12 C13 120.07(15)
C13 C12 H12 120.0
C12 C13 H13 120.0
C14 C13 C12 119.95(14)
C14 C13 H13 120.0
C13 C14 H14 119.8
C15 C14 C13 120.38(15)
C15 C14 H14 119.8
C10 C15 H15 120.1
C14 C15 C10 119.73(14)
C14 C15 H15 120.1

loop_
_geom_bond_atom_site_label_1
_geom_bond_atom_site_label_2
_geom_bond_distance
O1 C1 1.3718(18)
O1 C8 1.4549(18)
O2 C7 1.4534(17)
O2 C9 1.3608(18)
N1 C8 1.4516(19)
N1 C9 1.2764(19)
C1 C2 1.384(2)
C1 C6 1.385(2)
C2 H2 0.9500
C2 C3 1.387(2)
C3 H3 0.9500
C3 C4 1.388(3)
C4 H4 0.9500
C4 C5 1.389(2)
C5 H5 0.9500
C5 C6 1.385(2)
C6 C7 1.496(2)
C7 H7 1.0000
C7 C8 1.545(2)
C8 H8 1.0000
C9 C10 1.475(2)
C10 C11 1.396(2)
C10 C15 1.392(2)
C11 H11 0.9500
C11 C12 1.381(2)
C12 H12 0.9500
C12 C13 1.388(2)
C13 H13 0.9500
C13 C14 1.386(2)
C14 H14 0.9500
C14 C15 1.384(2)
C15 H15 0.9500

loop_
_geom_torsion_atom_site_label_1
_geom_torsion_atom_site_label_2
_geom_torsion_atom_site_label_3
_geom_torsion_atom_site_label_4
_geom_torsion
O1 C1 C2 C3 -179.11(14)
O1 C1 C6 C5 179.62(13)
O1 C1 C6 C7 -1.36(17)
O2 C7 C8 O1 123.00(12)
O2 C7 C8 N1 5.35(15)
O2 C9 C10 C11 -176.52(12)
O2 C9 C10 C15 3.5(2)
N1 C9 C10 C11 2.1(2)
N1 C9 C10 C15 -177.90(14)
C1 O1 C8 N1 107.23(13)
C1 O1 C8 C7 -6.93(15)
C1 C2 C3 C4 -0.5(2)
C1 C6 C7 O2 -113.50(14)
C1 C6 C7 C8 -2.92(15)
C2 C1 C6 C5 0.5(2)
C2 C1 C6 C7 179.47(14)
C2 C3 C4 C5 0.5(3)
C3 C4 C5 C6 -0.1(2)
C4 C5 C6 C1 -0.4(2)
C4 C5 C6 C7 -179.13(15)
C5 C6 C7 O2 65.4(2)
C5 C6 C7 C8 175.94(15)
C6 C1 C2 C3 0.0(2)
C6 C7 C8 O1 5.93(15)
C6 C7 C8 N1 -111.72(13)
C7 O2 C9 N1 3.80(17)
C7 O2 C9 C10 -177.47(12)
C8 O1 C1 C2 -175.50(14)
C8 O1 C1 C6 5.34(16)
C8 N1 C9 O2 -0.13(18)
C8 N1 C9 C10 -178.71(13)
C9 O2 C7 C6 104.70(14)
C9 O2 C7 C8 -5.33(14)
C9 N1 C8 O1 -118.86(13)
C9 N1 C8 C7 -3.38(16)
C9 C10 C11 C12 -179.93(13)
C9 C10 C15 C14 -179.85(13)
C10 C11 C12 C13 -0.5(2)
C11 C10 C15 C14 0.1(2)
C11 C12 C13 C14 0.8(2)
C12 C13 C14 C15 -0.5(2)
C13 C14 C15 C10 0.1(2)
C15 C10 C11 C12 0.1(2)
